data_2203548
loop_
_publ_author_name
'Siero\'n, Les\/law'

_publ_section_title
;Redetermination of
 tetrakis(\m-acetato-\k^2^<i>O</i>:<i>O</i>')bis[(2-aminopyridine-\k<i>N</i>)copper(II)]
;
_journal_issue 5
_journal_name_full 'Acta Crystallographica Section E'
_journal_page_first m577
_journal_page_last m578
_journal_paper_doi 10.1107/S1600536804008347
_journal_volume 60
_journal_year 2004
_chemical_formula_iupac '[Cu2 (C2 H3 O2)4 (C5 H6 N2)2]'
_chemical_formula_moiety 'C18 H24 Cu2 N4 O8'
_chemical_formula_sum 'C18 H24 Cu2 N4 O8'
_chemical_formula_weight 551.51
_chemical_name_systematic
;
tetrakis(\m-acetato-\k^2^O:O')bis[(2-aminopyridine-\kN)copper(II)]
;
_space_group_IT_number 14
_symmetry_cell_setting monoclinic
_symmetry_space_group_name_Hall '-P 2ybc'
_symmetry_space_group_name_H-M 'P 1 21/c 1'
_atom_sites_solution_hydrogens difmap
_atom_sites_solution_primary direct
_atom_sites_solution_secondary difmap
_cell_angle_alpha 90
_cell_angle_beta 114.316(4)
_cell_angle_gamma 90
_cell_formula_units_Z 2
_cell_length_a 7.4498(3)
_cell_length_b 19.6500(7)
_cell_length_c 8.1251(4)
_cell_measurement_reflns_used 8156
_cell_measurement_temperature 293(2)
_cell_measurement_theta_max 27.50
_cell_measurement_theta_min 2.75
_cell_volume 1083.91(9)
_computing_cell_refinement 'CrysAlis CCD'
_computing_data_collection 'CrysAlis CCD (Oxford Diffraction, 2004)'
_computing_data_reduction 'CrysAlis RED (Oxford Diffraction, 2004)'
_computing_molecular_graphics SHELXTL
_computing_publication_material 'PLATON (Spek, 1990)'
_computing_structure_refinement 'SHELXTL (Sheldrick, 2003)'
_computing_structure_solution 'SIR2002 (Burla et al., 2003)'
_diffrn_ambient_temperature 293(2)
_diffrn_measured_fraction_theta_full 0.998
_diffrn_measured_fraction_theta_max 0.998
_diffrn_measurement_device 'Kuma KM4CCD'
_diffrn_measurement_method \w
_diffrn_radiation_monochromator graphite
_diffrn_radiation_type MoK\a
_diffrn_radiation_wavelength 0.71073
_diffrn_reflns_av_R_equivalents 0.0219
_diffrn_reflns_av_sigmaI/netI 0.0297
_diffrn_reflns_limit_h_max 8
_diffrn_reflns_limit_h_min -9
_diffrn_reflns_limit_k_max 25
_diffrn_reflns_limit_k_min -25
_diffrn_reflns_limit_l_max 10
_diffrn_reflns_limit_l_min -10
_diffrn_reflns_number 12569
_diffrn_reflns_reduction_process ' ?'
_diffrn_reflns_theta_full 27.50
_diffrn_reflns_theta_max 27.50
_diffrn_reflns_theta_min 3.17
_diffrn_standards_decay_% 0
_diffrn_standards_number 0
_exptl_absorpt_coefficient_mu 2.015
_exptl_absorpt_correction_T_max 0.782
_exptl_absorpt_correction_T_min 0.500
_exptl_absorpt_correction_type numerical
_exptl_absorpt_process_details '(XRED; Stoe & Cie, 1999)'
_exptl_crystal_colour Green
_exptl_crystal_density_diffrn 1.690
_exptl_crystal_density_method 'not measured'
_exptl_crystal_description Prism
_exptl_crystal_F_000 564
_exptl_crystal_size_max 0.36
_exptl_crystal_size_mid 0.30
_exptl_crystal_size_min 0.12
_refine_diff_density_max 0.371
_refine_diff_density_min -0.382
_refine_ls_extinction_method none
_refine_ls_goodness_of_fit_ref 1.023
_refine_ls_hydrogen_treatment mixed
_refine_ls_matrix_type full
_refine_ls_number_parameters 165
_refine_ls_number_reflns 2483
_refine_ls_number_restraints 0
_refine_ls_restrained_S_all 1.023
_refine_ls_R_factor_all 0.0311
_refine_ls_R_factor_gt 0.0246
_refine_ls_shift/su_max 0.000
_refine_ls_shift/su_mean 0.000
_refine_ls_structure_factor_coef Fsqd
_refine_ls_weighting_details 'calc w = 1/[\s^2^(Fo^2^)+(0.0394P)^2^] where P = (Fo^2^+2Fc^2^)/3'
_refine_ls_weighting_scheme calc
_refine_ls_wR_factor_gt 0.0642
_refine_ls_wR_factor_ref 0.0667
_reflns_number_gt 2143
_reflns_number_total 2483
_reflns_threshold_expression I>2\s(I)
_cod_data_source_file bt6443.cif
_cod_data_source_block I
_cod_depositor_comments
;
The following automatic conversions were performed:
'_exptl_absorpt_correction_type' value 'Numerical' changed to 'numerical'
according to '/home/saulius/struct/CIF-dictionaries/cif_core.dic'
dictionary named 'cif_core.dic' version 2.4.1 from 2010-06-29.

Automatic conversion script
Id: cif_fix_enum 1527 2010-12-29 10:47:43Z saulius 

The following automatic conversions were performed:

'_exptl_absorpt_correction_type' value 'Numerical' changed to
'numerical' according to
/home/saulius/struct/CIF-dictionaries/cif_core.dic dictionary named
'cif_core.dic' version 2.4.1 from 2010-06-29.

Automatic conversion script
Id: cif_fix_values 1715 2011-07-08 13:25:40Z adriana 
;
_cod_original_sg_symbol_H-M 'P 21/c'
_cod_database_code 2203548
_cod_database_fobs_code 2203548

loop_
_symmetry_equiv_pos_as_xyz
x,y,z
-x,1/2+y,1/2-z
-x,-y,-z
x,1/2-y,1/2+z

loop_
_atom_site_label
_atom_site_fract_x
_atom_site_fract_y
_atom_site_fract_z
_atom_site_U_iso_or_equiv
_atom_site_adp_type
_atom_site_calc_flag
_atom_site_refinement_flags
_atom_site_occupancy
_atom_site_type_symbol
Cu 0.09277(3) 0.055741(10) -0.01936(3) 0.02434(8) Uani d . 1 Cu
O1 -0.17565(19) 0.08086(7) -0.19745(18) 0.0350(3) Uani d . 1 O
O2 0.32930(19) 0.01245(7) 0.16681(18) 0.0376(3) Uani d . 1 O
O3 0.0287(2) 0.09418(7) 0.17539(18) 0.0368(3) Uani d . 1 O
O4 0.1263(2) -0.00086(7) -0.20597(18) 0.0344(3) Uani d . 1 O
C1 -0.3274(3) 0.04499(9) -0.2351(2) 0.0283(4) Uani d . 1 C
C2 -0.5191(3) 0.07209(11) -0.3742(3) 0.0405(5) Uani d . 1 C
H21 -0.5270 0.0627 -0.4929 0.076(9) Uiso calc R 1 H
H22 -0.5253 0.1203 -0.3589 0.079(9) Uiso calc R 1 H
H23 -0.6270 0.0505 -0.3594 0.073(9) Uiso calc R 1 H
C3 -0.0617(3) 0.06014(9) 0.2492(2) 0.0282(4) Uani d . 1 C
C4 -0.0937(3) 0.09335(12) 0.4027(3) 0.0433(5) Uani d . 1 C
H41 -0.2276 0.0865 0.3863 0.097(11) Uiso calc R 1 H
H42 -0.0676 0.1412 0.4042 0.086(10) Uiso calc R 1 H
H43 -0.0064 0.0734 0.5151 0.086(10) Uiso calc R 1 H
C5 0.4497(3) 0.13722(10) 0.0010(3) 0.0336(4) Uani d . 1 C
H5 0.5032 0.0956 0.0526 0.033(5) Uiso calc R 1 H
C6 0.5743(3) 0.18548(11) -0.0123(3) 0.0400(5) Uani d . 1 C
H6 0.7087 0.1772 0.0293 0.054(7) Uiso calc R 1 H
C7 0.4939(3) 0.24751(11) -0.0901(3) 0.0451(5) Uani d . 1 C
H7 0.5747 0.2815 -0.1020 0.066(8) Uiso calc R 1 H
C8 0.2965(4) 0.25852(11) -0.1491(3) 0.0466(5) Uani d . 1 C
H8 0.2417 0.3000 -0.2003 0.077(9) Uiso calc R 1 H
C9 0.1773(3) 0.20625(10) -0.1311(3) 0.0352(4) Uani d . 1 C
N1 0.2529(2) 0.14591(7) -0.0562(2) 0.0276(3) Uani d . 1 N
N2 -0.0201(3) 0.21568(12) -0.1860(4) 0.0632(7) Uani d . 1 N
H1 -0.106(4) 0.1785(17) -0.207(4) 0.079(9) Uiso d . 1 H
H2 -0.066(4) 0.2479(16) -0.248(4) 0.071(10) Uiso d . 1 H

loop_
_atom_site_aniso_label
_atom_site_aniso_U_11
_atom_site_aniso_U_22
_atom_site_aniso_U_33
_atom_site_aniso_U_12
_atom_site_aniso_U_13
_atom_site_aniso_U_23
Cu 0.02393(13) 0.02409(13) 0.02417(12) -0.00019(8) 0.00907(9) 0.00071(8)
O1 0.0264(7) 0.0332(7) 0.0392(7) 0.0019(6) 0.0072(6) 0.0059(6)
O2 0.0288(7) 0.0385(8) 0.0364(7) -0.0007(6) 0.0042(6) 0.0093(6)
O3 0.0482(8) 0.0323(7) 0.0373(7) -0.0068(6) 0.0250(6) -0.0075(6)
O4 0.0433(8) 0.0318(7) 0.0351(7) -0.0014(6) 0.0232(6) -0.0029(6)
C1 0.0271(9) 0.0325(10) 0.0236(8) 0.0054(7) 0.0086(7) -0.0020(7)
C2 0.0308(11) 0.0433(12) 0.0361(11) 0.0082(9) 0.0024(9) 0.0045(9)
C3 0.0294(9) 0.0312(10) 0.0224(8) 0.0090(7) 0.0091(7) 0.0021(7)
C4 0.0588(14) 0.0442(13) 0.0328(10) 0.0101(11) 0.0249(10) -0.0019(9)
C5 0.0332(10) 0.0288(10) 0.0397(10) -0.0001(8) 0.0158(9) 0.0013(8)
C6 0.0354(11) 0.0374(11) 0.0506(12) -0.0052(8) 0.0212(10) -0.0037(9)
C7 0.0555(14) 0.0332(11) 0.0547(13) -0.0123(10) 0.0308(12) -0.0016(10)
C8 0.0592(14) 0.0268(10) 0.0517(13) -0.0004(10) 0.0208(11) 0.0104(9)
C9 0.0376(10) 0.0270(10) 0.0370(10) 0.0024(8) 0.0115(8) 0.0035(8)
N1 0.0287(8) 0.0246(7) 0.0293(7) 0.0008(6) 0.0118(6) 0.0015(6)
N2 0.0401(11) 0.0349(11) 0.0975(18) 0.0092(9) 0.0110(11) 0.0185(12)

loop_
_atom_type_symbol
_atom_type_description
_atom_type_scat_dispersion_real
_atom_type_scat_dispersion_imag
_atom_type_scat_source
O O 0.0106 0.0060 'International Tables Vol C Tables 4.2.6.8 and 6.1.1.4'
N N 0.0061 0.0033 'International Tables Vol C Tables 4.2.6.8 and 6.1.1.4'
Cu Cu 0.3201 1.2651 'International Tables Vol C Tables 4.2.6.8 and 6.1.1.4'
H H 0.0000 0.0000 'International Tables Vol C Tables 4.2.6.8 and 6.1.1.4'
C C 0.0033 0.0016 'International Tables Vol C Tables 4.2.6.8 and 6.1.1.4'

loop_
_geom_angle_atom_site_label_1
_geom_angle_atom_site_label_2
_geom_angle_atom_site_label_3
_geom_angle_site_symmetry_1
_geom_angle_site_symmetry_3
_geom_angle
_geom_angle_publ_flag
O1 Cu O2 . . 167.03(6) y
O1 Cu O3 . . 89.18(6) y
O1 Cu O4 . . 89.32(6) y
O2 Cu O3 . . 89.14(6) y
O2 Cu O4 . . 89.46(6) y
O3 Cu O4 . . 167.15(5) y
N1 Cu O1 . . 97.97(6) y
N1 Cu O2 . . 95.00(5) y
N1 Cu O3 . . 97.05(5) y
N1 Cu O4 . . 95.80(5) y
O1 Cu Cu . 3 82.84(4) ?
O2 Cu Cu . 3 84.19(4) ?
O3 Cu Cu . 3 84.96(4) ?
O4 Cu Cu . 3 82.19(4) ?
N1 Cu Cu . 3 177.83(4) ?
C1 O1 Cu . . 124.85(12) ?
C1 O2 Cu 3 . 123.59(12) ?
C3 O3 Cu . . 121.92(12) ?
C3 O4 Cu 3 . 125.63(12) ?
O1 C1 O2 . 3 124.49(17) ?
O1 C1 C2 . . 117.60(17) ?
O2 C1 C2 3 . 117.90(17) ?
C1 C2 H21 . . 109.5 ?
C1 C2 H22 . . 109.5 ?
H21 C2 H22 . . 109.5 ?
C1 C2 H23 . . 109.5 ?
H21 C2 H23 . . 109.5 ?
H22 C2 H23 . . 109.5 ?
O4 C3 O3 3 . 125.25(16) ?
O4 C3 C4 3 . 117.37(17) ?
O3 C3 C4 . . 117.38(17) ?
C3 C4 H41 . . 109.5 ?
C3 C4 H42 . . 109.5 ?
H41 C4 H42 . . 109.5 ?
C3 C4 H43 . . 109.5 ?
H41 C4 H43 . . 109.5 ?
H42 C4 H43 . . 109.5 ?
N1 C5 C6 . . 124.18(19) ?
N1 C5 H5 . . 117.9 ?
C6 C5 H5 . . 117.9 ?
C5 C6 C7 . . 117.82(19) ?
C5 C6 H6 . . 121.1 ?
C7 C6 H6 . . 121.1 ?
C8 C7 C6 . . 119.95(19) ?
C8 C7 H7 . . 120.0 ?
C6 C7 H7 . . 120.0 ?
C7 C8 C9 . . 119.0(2) ?
C7 C8 H8 . . 120.5 ?
C9 C8 H8 . . 120.5 ?
N1 C9 N2 . . 117.49(19) ?
N1 C9 C8 . . 121.81(18) ?
N2 C9 C8 . . 120.7(2) ?
C9 N1 C5 . . 117.27(16) ?
C9 N1 Cu . . 127.98(12) ?
C5 N1 Cu . . 114.73(12) ?
C9 N2 H1 . . 121.2(18) ?
C9 N2 H2 . . 116(2) ?
H1 N2 H2 . . 115(3) ?

loop_
_geom_bond_atom_site_label_1
_geom_bond_atom_site_label_2
_geom_bond_site_symmetry_2
_geom_bond_distance
_geom_bond_publ_flag
Cu O1 . 1.9883(13) y
Cu O2 . 1.9803(13) y
Cu O3 . 1.9811(13) y
Cu O4 . 1.9773(13) y
Cu N1 . 2.2239(15) y
Cu Cu 3 2.6771(4) ?
O1 C1 . 1.259(2) ?
O2 C1 3 1.260(2) ?
O3 C3 . 1.262(2) ?
O4 C3 3 1.254(2) ?
C1 O2 3 1.260(2) ?
C1 C2 . 1.507(3) ?
C2 H21 . 0.96 ?
C2 H22 . 0.96 ?
C2 H23 . 0.96 ?
C3 O4 3 1.254(2) ?
C3 C4 . 1.511(2) ?
C4 H41 . 0.96 ?
C4 H42 . 0.96 ?
C4 H43 . 0.96 ?
C5 N1 . 1.355(2) ?
C5 C6 . 1.362(3) ?
C5 H5 . 0.93 ?
C6 C7 . 1.390(3) ?
C6 H6 . 0.93 ?
C7 C8 . 1.363(3) ?
C7 H7 . 0.93 ?
C8 C9 . 1.404(3) ?
C8 H8 . 0.93 ?
C9 N1 . 1.346(2) ?
C9 N2 . 1.362(3) ?
N2 H1 . 0.94(3) ?
N2 H2 . 0.79(3) ?

loop_
_geom_hbond_atom_site_label_D
_geom_hbond_atom_site_label_H
_geom_hbond_atom_site_label_A
_geom_hbond_site_symmetry_A
_geom_hbond_distance_DH
_geom_hbond_distance_HA
_geom_hbond_distance_DA
_geom_hbond_angle_DHA
_geom_hbond_publ_flag
N2 H1 O1 . 0.94(3) 2.00(3) 2.878(3) 155(3) yes
C5 H5 O2 . 0.93 2.49 3.103(3) 124 yes
C8 H8 O3 4_554 0.93 2.56 3.471(3) 167 yes
C4 H43 O4 1_556 0.96 2.53 3.454(3) 162 yes
